data_7233339
loop_
_publ_author_name
'Ilichev, Vasily A.'
'Silantyeva, Liubov I.'
'Grishin, Ivan D.'
'Rozhkov, Anton V.'
'Rumyantcev, Roman V.'
'Fukin, Georgy K.'
'Bochkarev, Mikhail N.'

_publ_section_title
;
 Cerium(iii) complexes with azolyl-substituted thiophenolate ligands:
 synthesis, structure and red luminescence
;
_journal_issue 42
_journal_name_full 'RSC Advances'
_journal_page_first 24110
_journal_paper_doi 10.1039/C9RA03199E
_journal_volume 9
_journal_year 2019
_chemical_formula_sum 'C43 H34 La N3 O5 S3'
_chemical_formula_weight 907.82
_space_group_crystal_system triclinic
_space_group_IT_number 2
_space_group_name_Hall '-P 1'
_space_group_name_H-M_alt 'P -1'
_symmetry_space_group_name_Hall '-P 1'
_symmetry_space_group_name_H-M 'P -1'
_atom_sites_solution_hydrogens geom
_atom_sites_solution_primary dual
_atom_sites_solution_secondary difmap
_audit_creation_method SHELXL-2014/7
_audit_update_record
;
2019-04-01 deposited with the CCDC.    2019-07-30 downloaded from the CCDC.
;
_cell_angle_alpha 88.854(8)
_cell_angle_beta 81.032(8)
_cell_angle_gamma 72.201(10)
_cell_formula_units_Z 2
_cell_length_a 11.2387(13)
_cell_length_b 12.7989(13)
_cell_length_c 13.7827(12)
_cell_measurement_reflns_used 2057
_cell_measurement_temperature 100(2)
_cell_measurement_theta_max 22.1210
_cell_measurement_theta_min 3.1190
_cell_volume 1863.8(3)
_computing_cell_refinement 'CrysAlisPro, Agilent Technologies'
_computing_data_collection 'CrysAlisPro, Agilent Technologies'
_computing_data_reduction 'CrysAlisPro, Agilent Technologies'
_computing_molecular_graphics \^A
_computing_publication_material \^A
_computing_structure_refinement \^A
_computing_structure_solution \^A
_diffrn_ambient_temperature 100(2)
_diffrn_measured_fraction_theta_full 0.990
_diffrn_measured_fraction_theta_max 0.990
_diffrn_measurement_device_type 'Xcalibur EOS'
_diffrn_measurement_method '\w scans'
_diffrn_radiation_monochromator graphite
_diffrn_radiation_source 'Enhance (Mo) X-ray Source'
_diffrn_radiation_type MoK\a
_diffrn_radiation_wavelength 0.71073
_diffrn_reflns_av_R_equivalents 0.1158
_diffrn_reflns_av_unetI/netI 0.1126
_diffrn_reflns_Laue_measured_fraction_full 0.990
_diffrn_reflns_Laue_measured_fraction_max 0.990
_diffrn_reflns_limit_h_max 13
_diffrn_reflns_limit_h_min -13
_diffrn_reflns_limit_k_max 15
_diffrn_reflns_limit_k_min -15
_diffrn_reflns_limit_l_max 16
_diffrn_reflns_limit_l_min -16
_diffrn_reflns_number 25645
_diffrn_reflns_point_group_measured_fraction_full 0.990
_diffrn_reflns_point_group_measured_fraction_max 0.990
_diffrn_reflns_theta_full 25.115
_diffrn_reflns_theta_max 25.115
_diffrn_reflns_theta_min 3.110
_exptl_absorpt_coefficient_mu 1.366
_exptl_absorpt_correction_T_max 1.00000
_exptl_absorpt_correction_T_min 0.91365
_exptl_absorpt_correction_type multi-scan
_exptl_absorpt_process_details
;
CrysAlisPro, Agilent Technologies,
Version 1.171.37.35 (release 13-08-2014 CrysAlis171 .NET)
(compiled Aug 13 2014,18:06:01)
Empirical absorption correction using spherical harmonics,
 implemented in SCALE3 ABSPACK scaling algorithm.
;
_exptl_crystal_colour colorless
_exptl_crystal_density_diffrn 1.618
_exptl_crystal_description plate
_exptl_crystal_F_000 916
_exptl_crystal_size_max 0.150
_exptl_crystal_size_mid 0.100
_exptl_crystal_size_min 0.030
_refine_diff_density_max 1.095
_refine_diff_density_min -0.859
_refine_diff_density_rms 0.142
_refine_ls_extinction_method none
_refine_ls_goodness_of_fit_ref 1.019
_refine_ls_hydrogen_treatment constr
_refine_ls_matrix_type full
_refine_ls_number_parameters 498
_refine_ls_number_reflns 6601
_refine_ls_number_restraints 0
_refine_ls_restrained_S_all 1.019
_refine_ls_R_factor_all 0.0909
_refine_ls_R_factor_gt 0.0515
_refine_ls_shift/su_max 0.000
_refine_ls_shift/su_mean 0.000
_refine_ls_structure_factor_coef Fsqd
_refine_ls_weighting_details 'w=1/[\s^2^(Fo^2^)+(0.0412P)^2^] where P=(Fo^2^+2Fc^2^)/3'
_refine_ls_weighting_scheme calc
_refine_ls_wR_factor_gt 0.0969
_refine_ls_wR_factor_ref 0.1104
_reflns_Friedel_coverage 0.000
_reflns_number_gt 4716
_reflns_number_total 6601
_reflns_threshold_expression 'I > 2\s(I)'
_cod_data_source_file c9ra03199e2.cif
_cod_data_source_block laosn
_cod_database_code 7233339
_shelx_shelxl_version_number 2014/7
_shelx_space_group_comment
;
The symmetry employed for this shelxl refinement is uniquely defined
by the following loop, which should always be used as a source of
symmetry information in preference to the above space-group names.
They are only intended as comments.
;
_shelx_estimated_absorpt_t_min 0.821
_shelx_estimated_absorpt_t_max 0.960

loop_
_space_group_symop_operation_xyz
'x, y, z'
'-x, -y, -z'

loop_
_atom_site_label
_atom_site_type_symbol
_atom_site_fract_x
_atom_site_fract_y
_atom_site_fract_z
_atom_site_U_iso_or_equiv
_atom_site_adp_type
_atom_site_occupancy
_atom_site_site_symmetry_order
_atom_site_calc_flag
_atom_site_refinement_flags_posn
_atom_site_refinement_flags_adp
La1 La 0.65195(4) 0.65890(3) 0.24136(3) 0.01601(12) Uani 1 1 d . .
S1 S 0.45569(16) 0.66721(12) 0.40384(12) 0.0213(4) Uani 1 1 d . .
S2 S 0.73180(16) 0.79437(12) 0.09401(11) 0.0204(4) Uani 1 1 d . .
S3 S 0.91453(16) 0.56783(13) 0.16094(12) 0.0211(4) Uani 1 1 d . .
O1 O 0.4697(4) 1.0209(3) 0.3919(3) 0.0185(10) Uani 1 1 d . .
O2 O 0.3036(4) 0.9403(3) 0.1256(3) 0.0232(10) Uani 1 1 d . .
O3 O 0.9030(4) 0.4284(3) 0.4668(3) 0.0223(10) Uani 1 1 d . .
O4 O 0.6182(4) 0.5449(3) 0.0948(3) 0.0215(10) Uani 1 1 d . .
O5 O 0.6492(4) 0.4560(3) 0.2712(3) 0.0191(10) Uani 1 1 d . .
N1 N 0.5871(5) 0.8504(4) 0.3393(4) 0.0186(12) Uani 1 1 d . .
N2 N 0.4504(5) 0.7885(4) 0.1652(3) 0.0179(12) Uani 1 1 d . .
N3 N 0.7941(5) 0.5702(4) 0.3842(4) 0.0173(12) Uani 1 1 d . .
C1 C 0.3340(6) 0.7909(5) 0.4014(4) 0.0180(14) Uani 1 1 d . .
C2 C 0.2112(6) 0.7849(5) 0.4157(4) 0.0225(15) Uani 1 1 d . .
H2A H 0.1985 0.7150 0.4240 0.027 Uiso 1 1 calc R U
C3 C 0.1070(7) 0.8769(5) 0.4184(5) 0.0285(17) Uani 1 1 d . .
H3A H 0.0242 0.8702 0.4305 0.034 Uiso 1 1 calc R U
C4 C 0.1239(6) 0.9787(5) 0.4034(5) 0.0249(16) Uani 1 1 d . .
H4A H 0.0525 1.0421 0.4036 0.030 Uiso 1 1 calc R U
C5 C 0.2432(7) 0.9886(5) 0.3882(5) 0.0237(16) Uani 1 1 d . .
H5A H 0.2537 1.0591 0.3786 0.028 Uiso 1 1 calc R U
C6 C 0.3493(6) 0.8971(5) 0.3866(4) 0.0197(15) Uani 1 1 d . .
C7 C 0.4730(6) 0.9156(5) 0.3717(4) 0.0169(14) Uani 1 1 d . .
C8 C 0.5944(6) 1.0210(5) 0.3692(4) 0.0198(15) Uani 1 1 d . .
C9 C 0.6682(6) 0.9155(5) 0.3374(4) 0.0175(14) Uani 1 1 d . .
C10 C 0.7972(6) 0.8930(5) 0.3086(4) 0.0226(15) Uani 1 1 d . .
H10A H 0.8503 0.8212 0.2883 0.027 Uiso 1 1 calc R U
C11 C 0.8445(7) 0.9796(5) 0.3108(5) 0.0247(16) Uani 1 1 d . .
H11A H 0.9323 0.9672 0.2891 0.030 Uiso 1 1 calc R U
C12 C 0.7700(6) 1.0840(5) 0.3430(5) 0.0234(16) Uani 1 1 d . .
H12A H 0.8081 1.1407 0.3441 0.028 Uiso 1 1 calc R U
C13 C 0.6415(6) 1.1075(5) 0.3738(4) 0.0214(15) Uani 1 1 d . .
H13A H 0.5893 1.1788 0.3966 0.026 Uiso 1 1 calc R U
C14 C 0.6367(6) 0.9309(5) 0.1104(4) 0.0199(15) Uani 1 1 d . .
C15 C 0.6958(7) 1.0118(5) 0.0985(4) 0.0244(16) Uani 1 1 d . .
H15A H 0.7855 0.9902 0.0830 0.029 Uiso 1 1 calc R U
C16 C 0.6300(7) 1.1223(5) 0.1081(5) 0.0280(17) Uani 1 1 d . .
H16A H 0.6744 1.1749 0.0975 0.034 Uiso 1 1 calc R U
C17 C 0.4998(7) 1.1569(5) 0.1332(5) 0.0286(17) Uani 1 1 d . .
H17A H 0.4548 1.2329 0.1423 0.034 Uiso 1 1 calc R U
C18 C 0.4360(7) 1.0800(5) 0.1447(4) 0.0273(17) Uani 1 1 d . .
H18A H 0.3463 1.1033 0.1606 0.033 Uiso 1 1 calc R U
C19 C 0.5029(7) 0.9669(5) 0.1332(4) 0.0209(15) Uani 1 1 d . .
C20 C 0.4248(6) 0.8929(5) 0.1435(4) 0.0198(15) Uani 1 1 d . .
C21 C 0.2493(6) 0.8565(5) 0.1342(4) 0.0229(15) Uani 1 1 d . .
C22 C 0.3378(6) 0.7631(5) 0.1591(4) 0.0191(15) Uani 1 1 d . .
C23 C 0.3055(6) 0.6680(5) 0.1740(4) 0.0232(15) Uani 1 1 d . .
H23A H 0.3633 0.6029 0.1935 0.028 Uiso 1 1 calc R U
C24 C 0.1866(6) 0.6708(6) 0.1594(4) 0.0260(16) Uani 1 1 d . .
H24A H 0.1624 0.6059 0.1681 0.031 Uiso 1 1 calc R U
C25 C 0.1004(7) 0.7659(6) 0.1321(5) 0.0290(17) Uani 1 1 d . .
H25A H 0.0192 0.7643 0.1222 0.035 Uiso 1 1 calc R U
C26 C 0.1300(7) 0.8603(6) 0.1196(5) 0.0304(18) Uani 1 1 d . .
H26A H 0.0714 0.9259 0.1017 0.037 Uiso 1 1 calc R U
C27 C 0.9609(6) 0.4313(5) 0.1969(5) 0.0203(15) Uani 1 1 d . .
C28 C 1.0278(6) 0.3504(5) 0.1240(5) 0.0229(15) Uani 1 1 d . .
H28A H 1.0459 0.3723 0.0585 0.027 Uiso 1 1 calc R U
C29 C 1.0680(6) 0.2400(5) 0.1444(5) 0.0287(17) Uani 1 1 d . .
H29A H 1.1137 0.1877 0.0933 0.034 Uiso 1 1 calc R U
C30 C 1.0420(6) 0.2056(5) 0.2386(5) 0.0257(16) Uani 1 1 d . .
H30A H 1.0688 0.1298 0.2526 0.031 Uiso 1 1 calc R U
C31 C 0.9771(6) 0.2820(5) 0.3121(5) 0.0244(16) Uani 1 1 d . .
H31A H 0.9601 0.2581 0.3770 0.029 Uiso 1 1 calc R U
C32 C 0.9355(6) 0.3942(5) 0.2933(4) 0.0163(14) Uani 1 1 d . .
C33 C 0.8734(6) 0.4692(5) 0.3775(5) 0.0225(16) Uani 1 1 d . .
C34 C 0.8370(6) 0.5118(5) 0.5337(5) 0.0195(15) Uani 1 1 d . .
C35 C 0.8351(7) 0.5120(6) 0.6339(5) 0.0268(17) Uani 1 1 d . .
H35A H 0.8812 0.4499 0.6660 0.032 Uiso 1 1 calc R U
C36 C 0.7615(7) 0.6088(6) 0.6855(5) 0.0289(17) Uani 1 1 d . .
H36A H 0.7558 0.6128 0.7549 0.035 Uiso 1 1 calc R U
C37 C 0.6966(6) 0.6990(5) 0.6367(5) 0.0254(16) Uani 1 1 d . .
H37A H 0.6490 0.7644 0.6735 0.030 Uiso 1 1 calc R U
C38 C 0.6992(6) 0.6965(5) 0.5349(5) 0.0252(16) Uani 1 1 d . .
H38A H 0.6537 0.7583 0.5020 0.030 Uiso 1 1 calc R U
C39 C 0.7710(6) 0.6002(5) 0.4844(4) 0.0197(15) Uani 1 1 d . .
C40 C 0.6326(7) 0.5844(5) -0.0024(5) 0.0323(18) Uani 1 1 d . .
H40A H 0.5935 0.5482 -0.0446 0.048 Uiso 1 1 calc R U
H40B H 0.7228 0.5684 -0.0283 0.048 Uiso 1 1 calc R U
H40C H 0.5913 0.6639 -0.0012 0.048 Uiso 1 1 calc R U
C41 C 0.6853(7) 0.4297(5) 0.0973(5) 0.0270(17) Uani 1 1 d . .
H41A H 0.7774 0.4181 0.0903 0.032 Uiso 1 1 calc R U
H41B H 0.6691 0.3895 0.0426 0.032 Uiso 1 1 calc R U
C42 C 0.6389(7) 0.3883(5) 0.1944(5) 0.0324(19) Uani 1 1 d . .
H42A H 0.5496 0.3903 0.1973 0.039 Uiso 1 1 calc R U
H42B H 0.6903 0.3114 0.2020 0.039 Uiso 1 1 calc R U
C43 C 0.6168(6) 0.4116(5) 0.3654(5) 0.0232(16) Uani 1 1 d . .
H43A H 0.6813 0.3416 0.3731 0.035 Uiso 1 1 calc R U
H43B H 0.5342 0.3995 0.3690 0.035 Uiso 1 1 calc R U
H43C H 0.6129 0.4634 0.4181 0.035 Uiso 1 1 calc R U

loop_
_atom_site_aniso_label
_atom_site_aniso_U_11
_atom_site_aniso_U_22
_atom_site_aniso_U_33
_atom_site_aniso_U_23
_atom_site_aniso_U_13
_atom_site_aniso_U_12
La1 0.0171(2) 0.0157(2) 0.0164(2) 0.00129(14) -0.00384(15) -0.00613(15)
S1 0.0227(10) 0.0172(8) 0.0217(9) 0.0023(7) 0.0011(7) -0.0052(7)
S2 0.0216(10) 0.0191(8) 0.0203(9) 0.0026(7) -0.0014(7) -0.0069(7)
S3 0.0191(10) 0.0205(9) 0.0230(9) 0.0045(7) -0.0016(7) -0.0063(7)
O1 0.017(3) 0.016(2) 0.021(2) -0.0016(18) -0.0020(19) -0.0036(19)
O2 0.021(3) 0.022(2) 0.022(3) 0.005(2) -0.005(2) 0.000(2)
O3 0.024(3) 0.030(3) 0.015(2) 0.004(2) -0.006(2) -0.010(2)
O4 0.026(3) 0.017(2) 0.022(2) -0.0013(19) -0.003(2) -0.006(2)
O5 0.023(3) 0.017(2) 0.019(2) 0.0022(19) -0.004(2) -0.008(2)
N1 0.021(3) 0.019(3) 0.018(3) 0.006(2) -0.007(2) -0.009(3)
N2 0.019(3) 0.020(3) 0.012(3) -0.004(2) -0.003(2) 0.000(2)
N3 0.015(3) 0.019(3) 0.023(3) 0.003(2) -0.005(2) -0.012(2)
C1 0.026(4) 0.021(3) 0.009(3) 0.000(3) -0.003(3) -0.010(3)
C2 0.025(4) 0.024(4) 0.020(4) 0.002(3) 0.002(3) -0.012(3)
C3 0.019(4) 0.033(4) 0.032(4) 0.002(3) 0.000(3) -0.008(3)
C4 0.013(4) 0.030(4) 0.028(4) 0.008(3) 0.000(3) -0.003(3)
C5 0.032(4) 0.018(3) 0.023(4) 0.006(3) -0.011(3) -0.009(3)
C6 0.020(4) 0.023(4) 0.017(3) 0.003(3) 0.000(3) -0.009(3)
C7 0.024(4) 0.018(3) 0.010(3) 0.002(3) -0.005(3) -0.007(3)
C8 0.027(4) 0.017(3) 0.018(4) 0.001(3) -0.006(3) -0.010(3)
C9 0.024(4) 0.022(3) 0.013(3) 0.003(3) -0.007(3) -0.013(3)
C10 0.025(4) 0.024(4) 0.022(4) 0.002(3) -0.009(3) -0.009(3)
C11 0.025(4) 0.029(4) 0.023(4) 0.004(3) -0.009(3) -0.010(3)
C12 0.021(4) 0.027(4) 0.028(4) 0.006(3) -0.005(3) -0.016(3)
C13 0.027(4) 0.017(3) 0.018(4) 0.001(3) -0.003(3) -0.005(3)
C14 0.033(4) 0.013(3) 0.014(3) 0.002(3) -0.006(3) -0.006(3)
C15 0.035(5) 0.023(4) 0.017(4) 0.000(3) -0.001(3) -0.012(3)
C16 0.048(5) 0.021(4) 0.022(4) 0.003(3) -0.007(3) -0.020(4)
C17 0.048(5) 0.016(4) 0.020(4) 0.002(3) -0.009(3) -0.005(4)
C18 0.034(5) 0.026(4) 0.016(4) 0.003(3) -0.006(3) -0.001(3)
C19 0.032(4) 0.020(3) 0.010(3) 0.001(3) -0.005(3) -0.007(3)
C20 0.020(4) 0.027(4) 0.010(3) -0.002(3) -0.001(3) -0.005(3)
C21 0.025(4) 0.027(4) 0.013(3) 0.002(3) -0.002(3) -0.003(3)
C22 0.018(4) 0.023(4) 0.015(3) 0.000(3) 0.000(3) -0.005(3)
C23 0.022(4) 0.033(4) 0.018(4) 0.003(3) -0.007(3) -0.012(3)
C24 0.028(4) 0.036(4) 0.015(4) 0.001(3) 0.001(3) -0.013(4)
C25 0.022(4) 0.044(4) 0.023(4) -0.006(3) -0.006(3) -0.011(4)
C26 0.023(4) 0.038(4) 0.029(4) 0.010(3) -0.008(3) -0.005(3)
C27 0.014(4) 0.021(3) 0.028(4) 0.008(3) -0.004(3) -0.009(3)
C28 0.018(4) 0.032(4) 0.021(4) 0.001(3) 0.000(3) -0.012(3)
C29 0.024(4) 0.021(4) 0.032(4) 0.003(3) 0.001(3) 0.004(3)
C30 0.025(4) 0.018(4) 0.027(4) 0.004(3) 0.001(3) 0.000(3)
C31 0.018(4) 0.022(4) 0.032(4) 0.008(3) -0.004(3) -0.004(3)
C32 0.014(4) 0.020(3) 0.015(3) -0.004(3) -0.004(3) -0.004(3)
C33 0.020(4) 0.035(4) 0.020(4) 0.011(3) -0.007(3) -0.020(3)
C34 0.021(4) 0.026(4) 0.019(4) 0.001(3) -0.009(3) -0.015(3)
C35 0.029(4) 0.036(4) 0.020(4) 0.013(3) -0.006(3) -0.017(4)
C36 0.031(5) 0.044(4) 0.018(4) 0.005(3) -0.010(3) -0.018(4)
C37 0.033(4) 0.025(4) 0.019(4) 0.000(3) -0.003(3) -0.011(3)
C38 0.027(4) 0.025(4) 0.024(4) 0.002(3) -0.005(3) -0.008(3)
C39 0.018(4) 0.032(4) 0.015(3) 0.004(3) -0.008(3) -0.015(3)
C40 0.056(6) 0.027(4) 0.019(4) 0.004(3) -0.013(4) -0.016(4)
C41 0.037(5) 0.015(3) 0.029(4) -0.005(3) -0.011(3) -0.005(3)
C42 0.055(6) 0.015(3) 0.033(4) 0.003(3) -0.019(4) -0.013(4)
C43 0.025(4) 0.021(4) 0.027(4) 0.005(3) -0.005(3) -0.012(3)

loop_
_atom_type_symbol
_atom_type_description
_atom_type_scat_dispersion_real
_atom_type_scat_dispersion_imag
_atom_type_scat_source
C C 0.0033 0.0016 'International Tables Vol C Tables 4.2.6.8 and 6.1.1.4'
H H 0.0000 0.0000 'International Tables Vol C Tables 4.2.6.8 and 6.1.1.4'
N N 0.0061 0.0033 'International Tables Vol C Tables 4.2.6.8 and 6.1.1.4'
O O 0.0106 0.0060 'International Tables Vol C Tables 4.2.6.8 and 6.1.1.4'
S S 0.1246 0.1234 'International Tables Vol C Tables 4.2.6.8 and 6.1.1.4'
La La -0.2871 2.4523 'International Tables Vol C Tables 4.2.6.8 and 6.1.1.4'

loop_
_geom_angle_atom_site_label_1
_geom_angle_atom_site_label_2
_geom_angle_atom_site_label_3
_geom_angle
O5 La1 O4 61.20(12)
O5 La1 N1 139.61(14)
O4 La1 N1 147.66(14)
O5 La1 N3 70.27(13)
O4 La1 N3 124.69(13)
N1 La1 N3 87.33(15)
O5 La1 N2 114.51(14)
O4 La1 N2 72.93(14)
N1 La1 N2 75.00(15)
N3 La1 N2 157.03(15)
O5 La1 S2 141.77(10)
O4 La1 S2 86.54(9)
N1 La1 S2 78.58(11)
N3 La1 S2 121.68(10)
N2 La1 S2 69.66(11)
O5 La1 S3 87.04(10)
O4 La1 S3 83.54(10)
N1 La1 S3 116.19(12)
N3 La1 S3 68.56(11)
N2 La1 S3 132.49(11)
S2 La1 S3 68.22(5)
O5 La1 S1 73.06(10)
O4 La1 S1 108.22(10)
N1 La1 S1 70.03(11)
N3 La1 S1 79.61(11)
N2 La1 S1 80.59(11)
S2 La1 S1 141.30(5)
S3 La1 S1 146.77(5)
C1 S1 La1 108.6(2)
C14 S2 La1 111.5(2)
C27 S3 La1 106.5(2)
C7 O1 C8 105.0(5)
C20 O2 C21 105.0(5)
C34 O3 C33 104.7(5)
C40 O4 C41 111.3(5)
C40 O4 La1 118.8(3)
C41 O4 La1 112.3(3)
C43 O5 C42 109.8(4)
C43 O5 La1 125.6(3)
C42 O5 La1 121.7(3)
C7 N1 C9 105.8(5)
C7 N1 La1 128.2(4)
C9 N1 La1 123.3(4)
C20 N2 C22 104.7(5)
C20 N2 La1 128.5(4)
C22 N2 La1 125.7(4)
C33 N3 C39 105.3(5)
C33 N3 La1 122.9(4)
C39 N3 La1 128.5(4)
C2 C1 C6 117.1(6)
C2 C1 S1 116.7(5)
C6 C1 S1 126.1(5)
C3 C2 C1 122.3(6)
C3 C2 H2A 118.9
C1 C2 H2A 118.9
C2 C3 C4 119.7(6)
C2 C3 H3A 120.2
C4 C3 H3A 120.2
C5 C4 C3 120.1(6)
C5 C4 H4A 120.0
C3 C4 H4A 120.0
C4 C5 C6 121.1(6)
C4 C5 H5A 119.4
C6 C5 H5A 119.4
C5 C6 C1 119.7(6)
C5 C6 C7 117.4(5)
C1 C6 C7 122.9(6)
N1 C7 O1 113.5(5)
N1 C7 C6 131.7(6)
O1 C7 C6 114.7(5)
O1 C8 C13 128.3(6)
O1 C8 C9 107.9(5)
C13 C8 C9 123.8(6)
C8 C9 C10 119.9(6)
C8 C9 N1 107.7(6)
C10 C9 N1 132.4(6)
C11 C10 C9 116.6(6)
C11 C10 H10A 121.7
C9 C10 H10A 121.7
C10 C11 C12 122.9(7)
C10 C11 H11A 118.6
C12 C11 H11A 118.6
C11 C12 C13 121.3(6)
C11 C12 H12A 119.3
C13 C12 H12A 119.3
C8 C13 C12 115.5(6)
C8 C13 H13A 122.3
C12 C13 H13A 122.3
C15 C14 C19 116.7(6)
C15 C14 S2 117.8(5)
C19 C14 S2 125.5(5)
C14 C15 C16 122.8(7)
C14 C15 H15A 118.6
C16 C15 H15A 118.6
C17 C16 C15 120.3(6)
C17 C16 H16A 119.9
C15 C16 H16A 119.9
C16 C17 C18 119.3(6)
C16 C17 H17A 120.3
C18 C17 H17A 120.3
C17 C18 C19 120.5(7)
C17 C18 H18A 119.8
C19 C18 H18A 119.8
C14 C19 C18 120.4(6)
C14 C19 C20 123.9(6)
C18 C19 C20 115.7(6)
N2 C20 O2 113.9(5)
N2 C20 C19 131.8(6)
O2 C20 C19 114.3(5)
C26 C21 C22 123.8(6)
C26 C21 O2 128.2(6)
C22 C21 O2 108.0(6)
C21 C22 N2 108.4(5)
C21 C22 C23 119.3(6)
N2 C22 C23 132.4(6)
C24 C23 C22 117.3(6)
C24 C23 H23A 121.3
C22 C23 H23A 121.3
C23 C24 C25 122.0(6)
C23 C24 H24A 119.0
C25 C24 H24A 119.0
C26 C25 C24 121.2(7)
C26 C25 H25A 119.4
C24 C25 H25A 119.4
C21 C26 C25 116.4(6)
C21 C26 H26A 121.8
C25 C26 H26A 121.8
C32 C27 C28 116.6(5)
C32 C27 S3 125.8(5)
C28 C27 S3 117.5(5)
C29 C28 C27 122.2(6)
C29 C28 H28A 118.9
C27 C28 H28A 118.9
C30 C29 C28 120.2(6)
C30 C29 H29A 119.9
C28 C29 H29A 119.9
C29 C30 C31 119.5(6)
C29 C30 H30A 120.3
C31 C30 H30A 120.3
C30 C31 C32 121.4(6)
C30 C31 H31A 119.3
C32 C31 H31A 119.3
C27 C32 C31 120.1(6)
C27 C32 C33 122.7(5)
C31 C32 C33 117.1(5)
N3 C33 O3 113.3(6)
N3 C33 C32 132.0(5)
O3 C33 C32 114.7(5)
O3 C34 C39 108.8(5)
O3 C34 C35 127.5(6)
C39 C34 C35 123.7(6)
C36 C35 C34 116.1(6)
C36 C35 H35A 121.9
C34 C35 H35A 121.9
C35 C36 C37 120.9(6)
C35 C36 H36A 119.5
C37 C36 H36A 119.5
C38 C37 C36 121.9(6)
C38 C37 H37A 119.1
C36 C37 H37A 119.1
C39 C38 C37 117.0(6)
C39 C38 H38A 121.5
C37 C38 H38A 121.5
C34 C39 C38 120.4(6)
C34 C39 N3 107.9(6)
C38 C39 N3 131.7(6)
O4 C40 H40A 109.5
O4 C40 H40B 109.5
H40A C40 H40B 109.5
O4 C40 H40C 109.5
H40A C40 H40C 109.5
H40B C40 H40C 109.5
O4 C41 C42 107.8(5)
O4 C41 H41A 110.2
C42 C41 H41A 110.2
O4 C41 H41B 110.2
C42 C41 H41B 110.2
H41A C41 H41B 108.5
O5 C42 C41 108.8(5)
O5 C42 H42A 109.9
C41 C42 H42A 109.9
O5 C42 H42B 109.9
C41 C42 H42B 109.9
H42A C42 H42B 108.3
O5 C43 H43A 109.5
O5 C43 H43B 109.5
H43A C43 H43B 109.5
O5 C43 H43C 109.5
H43A C43 H43C 109.5
H43B C43 H43C 109.5

loop_
_geom_bond_atom_site_label_1
_geom_bond_atom_site_label_2
_geom_bond_distance
La1 O5 2.630(4)
La1 O4 2.655(4)
La1 N1 2.663(5)
La1 N3 2.739(5)
La1 N2 2.713(5)
La1 S2 2.8598(15)
La1 S3 2.8679(18)
La1 S1 2.8666(17)
S1 C1 1.751(6)
S2 C14 1.745(6)
S3 C27 1.749(6)
O1 C7 1.370(7)
O1 C8 1.388(7)
O2 C20 1.371(7)
O2 C21 1.382(7)
O3 C34 1.372(7)
O3 C33 1.376(7)
O4 C40 1.426(7)
O4 C41 1.439(7)
O5 C43 1.447(7)
O5 C42 1.422(7)
N1 C7 1.312(8)
N1 C9 1.408(7)
N2 C20 1.316(7)
N2 C22 1.415(8)
N3 C33 1.322(8)
N3 C39 1.403(7)
C1 C2 1.389(9)
C1 C6 1.428(8)
C2 C3 1.380(9)
C2 H2A 0.9500
C3 C4 1.379(8)
C3 H3A 0.9500
C4 C5 1.369(9)
C4 H4A 0.9500
C5 C6 1.390(9)
C5 H5A 0.9500
C6 C7 1.464(8)
C8 C13 1.373(8)
C8 C9 1.389(8)
C9 C10 1.382(9)
C10 C11 1.370(8)
C10 H10A 0.9500
C11 C12 1.381(9)
C11 H11A 0.9500
C12 C13 1.380(9)
C12 H12A 0.9500
C13 H13A 0.9500
C14 C15 1.385(8)
C14 C19 1.417(9)
C15 C16 1.380(9)
C15 H15A 0.9500
C16 C17 1.381(10)
C16 H16A 0.9500
C17 C18 1.377(9)
C17 H17A 0.9500
C18 C19 1.412(8)
C18 H18A 0.9500
C19 C20 1.466(9)
C21 C26 1.372(9)
C21 C22 1.379(8)
C22 C23 1.375(8)
C23 C24 1.372(9)
C23 H23A 0.9500
C24 C25 1.391(9)
C24 H24A 0.9500
C25 C26 1.349(9)
C25 H25A 0.9500
C26 H26A 0.9500
C27 C32 1.418(8)
C27 C28 1.406(9)
C28 C29 1.383(8)
C28 H28A 0.9500
C29 C30 1.380(8)
C29 H29A 0.9500
C30 C31 1.373(9)
C30 H30A 0.9500
C31 C32 1.400(8)
C31 H31A 0.9500
C32 C33 1.463(9)
C34 C39 1.380(8)
C34 C35 1.378(8)
C35 C36 1.396(9)
C35 H35A 0.9500
C36 C37 1.387(8)
C36 H36A 0.9500
C37 C38 1.401(8)
C37 H37A 0.9500
C38 C39 1.381(9)
C38 H38A 0.9500
C40 H40A 0.9800
C40 H40B 0.9800
C40 H40C 0.9800
C41 C42 1.506(9)
C41 H41A 0.9900
C41 H41B 0.9900
C42 H42A 0.9900
C42 H42B 0.9900
C43 H43A 0.9800
C43 H43B 0.9800
C43 H43C 0.9800
